data_4036463
loop_
_publ_author_name
'Miao, Chun-Bao'
'Zeng, Yu-Mei'
'Shi, Tong'
'Liu, Rui'
'Wei, Peng-Fei'
'Sun, Xiao-Qiang'
'Yang, Hai-Tao'

_publ_section_title
;
 2-Oxindole Acts as a Synthon of 2-Aminobenzoyl Anion in the
 K2CO3-Catalyzed Reaction with Enones: Preparation of 1,4-Diketones
 Bearing an Amino Group and Their Further Transformations.
;
_journal_issue 1
_journal_name_full 'The Journal of organic chemistry'
_journal_page_first 43
_journal_page_last 50
_journal_paper_doi 10.1021/acs.joc.5b02054
_journal_volume 81
_journal_year 2016
_chemical_formula_moiety 'C23 H19 N O2'
_chemical_formula_sum 'C23 H19 N O2'
_chemical_formula_weight 341.39
_space_group_IT_number 14
_space_group_name_Hall '-P 2yn'
_space_group_name_H-M_alt 'P 1 21/n 1'
_symmetry_cell_setting monoclinic
_symmetry_space_group_name_Hall '-P 2yn'
_symmetry_space_group_name_H-M 'P 1 21/n 1'
_atom_sites_solution_hydrogens geom
_atom_sites_solution_primary direct
_atom_sites_solution_secondary difmap
_audit_creation_method SHELXL-97
_cell_angle_alpha 90.00
_cell_angle_beta 105.120(3)
_cell_angle_gamma 90.00
_cell_formula_units_Z 4
_cell_length_a 10.4215(15)
_cell_length_b 13.6655(19)
_cell_length_c 13.0813(19)
_cell_measurement_reflns_used 5051
_cell_measurement_temperature 296(2)
_cell_measurement_theta_max 29.93
_cell_measurement_theta_min 2.20
_cell_volume 1798.5(4)
_computing_structure_refinement 'SHELXL-97 (Sheldrick, 2008)'
_computing_structure_solution 'SHELXS-97 (Sheldrick, 2008)'
_diffrn_ambient_temperature 296(2)
_diffrn_measured_fraction_theta_full 0.981
_diffrn_measured_fraction_theta_max 0.981
_diffrn_radiation_monochromator graphite
_diffrn_radiation_source 'fine-focus sealed tube'
_diffrn_radiation_type MoK\a
_diffrn_radiation_wavelength 0.71073
_diffrn_reflns_av_R_equivalents 0.0238
_diffrn_reflns_av_sigmaI/netI 0.0288
_diffrn_reflns_limit_h_max 13
_diffrn_reflns_limit_h_min -13
_diffrn_reflns_limit_k_max 18
_diffrn_reflns_limit_k_min -15
_diffrn_reflns_limit_l_max 17
_diffrn_reflns_limit_l_min -14
_diffrn_reflns_number 11655
_diffrn_reflns_theta_full 28.00
_diffrn_reflns_theta_max 28.00
_diffrn_reflns_theta_min 2.20
_exptl_absorpt_coefficient_mu 0.080
_exptl_absorpt_correction_T_max 0.9818
_exptl_absorpt_correction_T_min 0.7014
_exptl_absorpt_correction_type multi-scan
_exptl_absorpt_process_details 'SADABS (Bruker, 2000)'
_exptl_crystal_colour colorless
_exptl_crystal_density_diffrn 1.261
_exptl_crystal_density_method 'not measured'
_exptl_crystal_description block
_exptl_crystal_F_000 720
_exptl_crystal_size_max 0.32
_exptl_crystal_size_mid 0.31
_exptl_crystal_size_min 0.23
_refine_diff_density_max 0.204
_refine_diff_density_min -0.177
_refine_diff_density_rms 0.036
_refine_ls_extinction_method none
_refine_ls_goodness_of_fit_ref 1.024
_refine_ls_hydrogen_treatment constr
_refine_ls_matrix_type full
_refine_ls_number_parameters 235
_refine_ls_number_reflns 4260
_refine_ls_number_restraints 0
_refine_ls_restrained_S_all 1.024
_refine_ls_R_factor_all 0.0659
_refine_ls_R_factor_gt 0.0475
_refine_ls_shift/su_max 0.001
_refine_ls_shift/su_mean 0.000
_refine_ls_structure_factor_coef Fsqd
_refine_ls_weighting_details 'calc w=1/[\s^2^(Fo^2^)+(0.0985P)^2^+0.1641P] where P=(Fo^2^+2Fc^2^)/3'
_refine_ls_weighting_scheme calc
_refine_ls_wR_factor_gt 0.1443
_refine_ls_wR_factor_ref 0.1617
_reflns_number_gt 3157
_reflns_number_total 4260
_reflns_threshold_expression >2sigma(I)
_cod_data_source_file jo5b02054_si_002.cif
_cod_data_source_block 1
_cod_depositor_comments
;
The following automatic conversions were performed:

data item '_symmetry_cell_setting' value 'Monoclinic' was changed to
'monoclinic' in accordance with the
/home/saulius/struct/COD-crude-data/automatic-downloads/DataCite-retrospective/ACS/depositions/lib/dictionaries/cif_core.dic
dictionary named 'cif_core.dic' version 2.4.2 last updated on
2011-04-26.

Automatic conversion script
Id: cif_fix_values 6909 2019-04-08 15:41:33Z antanas 
;
_cod_original_sg_symbol_Hall '-P2yn  '
_cod_original_sg_symbol_H-M 'P2(1)/n  '
_cod_database_code 4036463

loop_
_symmetry_equiv_pos_as_xyz
'x, y, z'
'-x+1/2, y+1/2, -z+1/2'
'-x, -y, -z'
'x-1/2, -y-1/2, z-1/2'

loop_
_atom_site_label
_atom_site_type_symbol
_atom_site_fract_x
_atom_site_fract_y
_atom_site_fract_z
_atom_site_U_iso_or_equiv
_atom_site_adp_type
_atom_site_occupancy
_atom_site_symmetry_multiplicity
_atom_site_calc_flag
_atom_site_refinement_flags
C1 C 0.85143(13) 0.07990(10) 1.00193(10) 0.0417(3) Uani 1 1 d .
C2 C 0.77489(13) 0.03462(11) 0.89865(10) 0.0434(3) Uani 1 1 d .
H2A H 0.6828 0.0552 0.8842 0.052 Uiso 1 1 calc R
H2B H 0.7770 -0.0360 0.9065 0.052 Uiso 1 1 calc R
C3 C 0.82750(13) 0.06119(10) 0.80385(10) 0.0407(3) Uani 1 1 d .
H3 H 0.9236 0.0497 0.8248 0.049 Uiso 1 1 calc R
C4 C 0.79957(13) 0.06620(10) 1.09677(10) 0.0432(3) Uani 1 1 d .
C5 C 0.86080(16) 0.11429(14) 1.18976(12) 0.0603(4) Uani 1 1 d .
H5 H 0.9325 0.1555 1.1922 0.072 Uiso 1 1 calc R
C6 C 0.81533(19) 0.10108(18) 1.27927(13) 0.0769(6) Uani 1 1 d .
H6 H 0.8554 0.1347 1.3411 0.092 Uiso 1 1 calc R
C7 C 0.71191(19) 0.03891(18) 1.27736(15) 0.0751(6) Uani 1 1 d .
H7 H 0.6828 0.0297 1.3381 0.090 Uiso 1 1 calc R
C8 C 0.65071(19) -0.01017(15) 1.18559(15) 0.0695(5) Uani 1 1 d .
H8 H 0.5812 -0.0532 1.1845 0.083 Uiso 1 1 calc R
C9 C 0.69293(16) 0.00479(12) 1.09526(13) 0.0549(4) Uani 1 1 d .
H9 H 0.6495 -0.0266 1.0327 0.066 Uiso 1 1 calc R
C10 C 0.77024(13) -0.00211(10) 0.70728(10) 0.0424(3) Uani 1 1 d .
C11 C 0.64296(16) -0.04000(12) 0.68336(13) 0.0557(4) Uani 1 1 d .
H11 H 0.5905 -0.0297 0.7300 0.067 Uiso 1 1 calc R
C12 C 0.59151(19) -0.09307(14) 0.59127(14) 0.0665(5) Uani 1 1 d .
H12 H 0.5051 -0.1171 0.5766 0.080 Uiso 1 1 calc R
C13 C 0.6671(2) -0.11011(13) 0.52227(14) 0.0696(5) Uani 1 1 d .
H13 H 0.6328 -0.1459 0.4607 0.084 Uiso 1 1 calc R
C14 C 0.7940(2) -0.07407(15) 0.54456(14) 0.0728(5) Uani 1 1 d .
H14 H 0.8459 -0.0854 0.4978 0.087 Uiso 1 1 calc R
C15 C 0.84580(17) -0.02074(13) 0.63651(13) 0.0588(4) Uani 1 1 d .
H15 H 0.9324 0.0028 0.6508 0.071 Uiso 1 1 calc R
C16 C 0.66102(15) 0.19751(10) 0.72405(12) 0.0469(3) Uani 1 1 d .
C17 C 0.80640(13) 0.17168(10) 0.77621(10) 0.0422(3) Uani 1 1 d .
H17 H 0.8372 0.2102 0.8412 0.051 Uiso 1 1 calc R
C18 C 1.00907(16) 0.20664(13) 0.69769(15) 0.0613(4) Uani 1 1 d .
H18 H 1.0730 0.1845 0.7568 0.074 Uiso 1 1 calc R
C19 C 1.0455(2) 0.24042(15) 0.60937(18) 0.0737(6) Uani 1 1 d .
H19 H 1.1347 0.2417 0.6094 0.088 Uiso 1 1 calc R
C20 C 0.9507(2) 0.27187(15) 0.52216(17) 0.0759(6) Uani 1 1 d .
H20 H 0.9768 0.2929 0.4630 0.091 Uiso 1 1 calc R
C21 C 0.8167(2) 0.27323(13) 0.51955(14) 0.0670(5) Uani 1 1 d .
H21 H 0.7528 0.2948 0.4601 0.080 Uiso 1 1 calc R
C22 C 0.78212(15) 0.24136(10) 0.60848(12) 0.0472(3) Uani 1 1 d .
C23 C 0.87623(14) 0.20646(10) 0.69645(11) 0.0443(3) Uani 1 1 d .
N1 N 0.65609(13) 0.23561(9) 0.62671(10) 0.0533(3) Uani 1 1 d .
H1 H 0.5841 0.2539 0.5819 0.064 Uiso 1 1 calc R
O1 O 0.95302(10) 0.12613(9) 1.00758(8) 0.0574(3) Uani 1 1 d .
O2 O 0.56655(11) 0.18691(9) 0.76070(11) 0.0672(4) Uani 1 1 d .

loop_
_atom_site_aniso_label
_atom_site_aniso_U_11
_atom_site_aniso_U_22
_atom_site_aniso_U_33
_atom_site_aniso_U_23
_atom_site_aniso_U_13
_atom_site_aniso_U_12
C1 0.0398(7) 0.0433(7) 0.0393(7) 0.0007(5) 0.0054(5) -0.0005(5)
C2 0.0454(7) 0.0443(7) 0.0371(7) 0.0002(6) 0.0049(5) -0.0056(6)
C3 0.0398(6) 0.0426(7) 0.0372(6) 0.0001(5) 0.0055(5) 0.0025(5)
C4 0.0425(7) 0.0470(8) 0.0384(7) 0.0001(6) 0.0077(5) 0.0037(5)
C5 0.0524(8) 0.0817(12) 0.0451(8) -0.0088(8) 0.0095(6) -0.0093(8)
C6 0.0702(11) 0.1175(17) 0.0420(9) -0.0116(10) 0.0127(8) 0.0000(11)
C7 0.0685(11) 0.1100(16) 0.0533(10) 0.0116(10) 0.0276(8) 0.0088(11)
C8 0.0675(11) 0.0794(13) 0.0702(11) 0.0057(9) 0.0333(9) -0.0076(9)
C9 0.0556(9) 0.0575(9) 0.0536(9) -0.0023(7) 0.0183(7) -0.0047(7)
C10 0.0498(7) 0.0371(7) 0.0375(7) 0.0016(5) 0.0066(5) 0.0064(5)
C11 0.0571(9) 0.0565(9) 0.0523(9) -0.0114(7) 0.0121(7) -0.0028(7)
C12 0.0699(11) 0.0609(10) 0.0614(10) -0.0140(8) 0.0040(8) -0.0103(8)
C13 0.0992(14) 0.0556(10) 0.0484(9) -0.0140(8) 0.0091(9) -0.0063(9)
C14 0.0961(14) 0.0721(12) 0.0560(10) -0.0170(9) 0.0301(9) 0.0011(10)
C15 0.0624(9) 0.0601(10) 0.0550(9) -0.0101(7) 0.0173(7) 0.0003(7)
C16 0.0497(8) 0.0365(7) 0.0547(8) 0.0017(6) 0.0142(6) 0.0044(6)
C17 0.0447(7) 0.0408(7) 0.0394(7) -0.0012(5) 0.0082(5) -0.0008(5)
C18 0.0516(9) 0.0622(10) 0.0713(11) -0.0061(8) 0.0180(8) -0.0111(7)
C19 0.0737(12) 0.0656(11) 0.0953(15) -0.0111(10) 0.0462(11) -0.0193(9)
C20 0.1077(16) 0.0615(11) 0.0737(12) -0.0020(10) 0.0509(12) -0.0155(11)
C21 0.0970(14) 0.0535(10) 0.0522(9) 0.0071(8) 0.0224(9) -0.0042(9)
C22 0.0606(9) 0.0342(7) 0.0465(8) -0.0007(6) 0.0136(6) -0.0007(6)
C23 0.0483(7) 0.0373(7) 0.0474(7) -0.0033(6) 0.0127(6) -0.0053(6)
N1 0.0507(7) 0.0519(7) 0.0524(7) 0.0087(6) 0.0048(6) 0.0074(5)
O1 0.0508(6) 0.0747(8) 0.0445(6) -0.0046(5) 0.0085(4) -0.0190(5)
O2 0.0534(6) 0.0657(7) 0.0899(9) 0.0150(6) 0.0316(6) 0.0111(5)

loop_
_atom_type_symbol
_atom_type_description
_atom_type_scat_dispersion_real
_atom_type_scat_dispersion_imag
_atom_type_scat_source
C C 0.0033 0.0016 'International Tables Vol C Tables 4.2.6.8 and 6.1.1.4'
H H 0.0000 0.0000 'International Tables Vol C Tables 4.2.6.8 and 6.1.1.4'
N N 0.0061 0.0033 'International Tables Vol C Tables 4.2.6.8 and 6.1.1.4'
O O 0.0106 0.0060 'International Tables Vol C Tables 4.2.6.8 and 6.1.1.4'

loop_
_geom_angle_atom_site_label_1
_geom_angle_atom_site_label_2
_geom_angle_atom_site_label_3
_geom_angle
O1 C1 C4 120.88(12)
O1 C1 C2 120.95(12)
C4 C1 C2 118.17(11)
C1 C2 C3 114.32(11)
C1 C2 H2A 108.7
C3 C2 H2A 108.7
C1 C2 H2B 108.7
C3 C2 H2B 108.7
H2A C2 H2B 107.6
C10 C3 C2 113.21(11)
C10 C3 C17 111.02(10)
C2 C3 C17 111.18(11)
C10 C3 H3 107.0
C2 C3 H3 107.0
C17 C3 H3 107.0
C5 C4 C9 118.91(14)
C5 C4 C1 119.25(13)
C9 C4 C1 121.82(13)
C4 C5 C6 120.03(16)
C4 C5 H5 120.0
C6 C5 H5 120.0
C7 C6 C5 120.49(17)
C7 C6 H6 119.8
C5 C6 H6 119.8
C6 C7 C8 120.12(16)
C6 C7 H7 119.9
C8 C7 H7 119.9
C7 C8 C9 119.71(17)
C7 C8 H8 120.1
C9 C8 H8 120.1
C8 C9 C4 120.68(16)
C8 C9 H9 119.7
C4 C9 H9 119.7
C11 C10 C15 117.31(14)
C11 C10 C3 123.20(12)
C15 C10 C3 119.44(13)
C10 C11 C12 121.53(15)
C10 C11 H11 119.2
C12 C11 H11 119.2
C13 C12 C11 120.30(17)
C13 C12 H12 119.9
C11 C12 H12 119.9
C12 C13 C14 119.34(16)
C12 C13 H13 120.3
C14 C13 H13 120.3
C13 C14 C15 120.56(17)
C13 C14 H14 119.7
C15 C14 H14 119.7
C10 C15 C14 120.95(16)
C10 C15 H15 119.5
C14 C15 H15 119.5
O2 C16 N1 125.36(14)
O2 C16 C17 127.44(14)
N1 C16 C17 107.21(12)
C23 C17 C16 102.74(11)
C23 C17 C3 113.92(11)
C16 C17 C3 113.01(11)
C23 C17 H17 109.0
C16 C17 H17 109.0
C3 C17 H17 109.0
C23 C18 C19 118.88(18)
C23 C18 H18 120.6
C19 C18 H18 120.6
C20 C19 C18 120.26(18)
C20 C19 H19 119.9
C18 C19 H19 119.9
C19 C20 C21 121.82(17)
C19 C20 H20 119.1
C21 C20 H20 119.1
C22 C21 C20 117.30(18)
C22 C21 H21 121.3
C20 C21 H21 121.3
C21 C22 C23 121.75(16)
C21 C22 N1 128.86(16)
C23 C22 N1 109.38(13)
C18 C23 C22 119.94(14)
C18 C23 C17 131.37(14)
C22 C23 C17 108.68(12)
C16 N1 C22 111.88(12)
C16 N1 H1 124.1
C22 N1 H1 124.1

loop_
_geom_bond_atom_site_label_1
_geom_bond_atom_site_label_2
_geom_bond_distance
C1 O1 1.2185(16)
C1 C4 1.4886(19)
C1 C2 1.5106(18)
C2 C3 1.5249(18)
C2 H2A 0.9700
C2 H2B 0.9700
C3 C10 1.5189(18)
C3 C17 1.555(2)
C3 H3 0.9800
C4 C5 1.383(2)
C4 C9 1.389(2)
C5 C6 1.385(2)
C5 H5 0.9300
C6 C7 1.367(3)
C6 H6 0.9300
C7 C8 1.378(3)
C7 H7 0.9300
C8 C9 1.379(2)
C8 H8 0.9300
C9 H9 0.9300
C10 C11 1.382(2)
C10 C15 1.386(2)
C11 C12 1.388(2)
C11 H11 0.9300
C12 C13 1.364(3)
C12 H12 0.9300
C13 C14 1.370(3)
C13 H13 0.9300
C14 C15 1.390(2)
C14 H14 0.9300
C15 H15 0.9300
C16 O2 1.2109(18)
C16 N1 1.3642(19)
C16 C17 1.5317(19)
C17 C23 1.4969(19)
C17 H17 0.9800
C18 C23 1.380(2)
C18 C19 1.386(3)
C18 H18 0.9300
C19 C20 1.369(3)
C19 H19 0.9300
C20 C21 1.389(3)
C20 H20 0.9300
C21 C22 1.375(2)
C21 H21 0.9300
C22 C23 1.387(2)
C22 N1 1.397(2)
N1 H1 0.8600
